data_4086101
loop_
_publ_author_name
'Tschersich, Carolin'
'Braun, Beatrice'
'Herwig, Christian'
'Limberg, Christian'

_publ_section_title
;
 PBiP Pincer Complexes of Platinum, Palladium, and Iridium Featuring
 Metal--Metal Bonds Synthesized by Oxidative Addition of Bismuth--Halide
 Bonds
;
_journal_issue 15
_journal_name_full Organometallics
_journal_page_first 3782
_journal_paper_doi 10.1021/acs.organomet.5b00439
_journal_volume 34
_journal_year 2015
_chemical_formula_moiety 'C48 H37 Bi Cl F6 Ir O2 P2'
_chemical_formula_sum 'C48 H37 Bi Cl F6 Ir O2 P2'
_chemical_formula_weight 1258.34
_chemical_name_systematic
;
 ?
;
_space_group_crystal_system monoclinic
_space_group_IT_number 14
_space_group_name_Hall '-P 2ybc'
_space_group_name_H-M_alt 'P 1 21/c 1'
_symmetry_space_group_name_Hall '-P 2ybc'
_symmetry_space_group_name_H-M 'P 1 21/c 1'
_atom_sites_solution_hydrogens geom
_audit_creation_method SHELXL-2013
_cell_angle_alpha 90
_cell_angle_beta 130.216(2)
_cell_angle_gamma 90
_cell_formula_units_Z 4
_cell_length_a 11.1085(3)
_cell_length_b 32.8400(7)
_cell_length_c 15.7403(4)
_cell_measurement_reflns_used 2064
_cell_measurement_temperature 100(2)
_cell_measurement_theta_max 29.191
_cell_measurement_theta_min 3.195
_cell_volume 4384.8(2)
_computing_cell_refinement 'X-AREA (Stoe & Cie, 2002)'
_computing_data_collection 'X-AREA (Stoe & Cie, 2002)'
_computing_data_reduction 'X-RED (Stoe & Cie, 2002)'
_computing_structure_refinement 'SHELXL-2013 (Sheldrick, 2013)'
_computing_structure_solution 'SHELXS97 (Sheldrick, 1997)'
_diffrn_ambient_temperature 100(2)
_diffrn_measured_fraction_theta_full 0.997
_diffrn_measured_fraction_theta_max 0.989
_diffrn_measurement_device_type 'STOE IPDS 2T'
_diffrn_measurement_method 'rotation method'
_diffrn_radiation_type MoK\a
_diffrn_radiation_wavelength 0.71073
_diffrn_reflns_av_R_equivalents 0.0729
_diffrn_reflns_av_unetI/netI 0.0613
_diffrn_reflns_laue_measured_fraction_full 0.997
_diffrn_reflns_laue_measured_fraction_max 0.989
_diffrn_reflns_limit_h_max 15
_diffrn_reflns_limit_h_min -15
_diffrn_reflns_limit_k_max 44
_diffrn_reflns_limit_k_min -43
_diffrn_reflns_limit_l_max 21
_diffrn_reflns_limit_l_min -21
_diffrn_reflns_number 44772
_diffrn_reflns_point_group_measured_fraction_full 0.997
_diffrn_reflns_point_group_measured_fraction_max 0.989
_diffrn_reflns_theta_full 25.000
_diffrn_reflns_theta_max 29.191
_diffrn_reflns_theta_min 3.195
_exptl_absorpt_coefficient_mu 7.238
_exptl_absorpt_correction_T_max 0.805
_exptl_absorpt_correction_T_min 0.367
_exptl_absorpt_correction_type multi-scan
_exptl_absorpt_process_details PLATON
_exptl_crystal_colour yellow
_exptl_crystal_density_diffrn 1.906
_exptl_crystal_description plate
_exptl_crystal_F_000 2408
_exptl_crystal_size_max 0.240
_exptl_crystal_size_mid 0.120
_exptl_crystal_size_min 0.030
_refine_diff_density_max 2.001
_refine_diff_density_min -2.272
_refine_diff_density_rms 0.174
_refine_ls_extinction_method none
_refine_ls_goodness_of_fit_ref 1.037
_refine_ls_hydrogen_treatment constr
_refine_ls_matrix_type full
_refine_ls_number_parameters 516
_refine_ls_number_reflns 11750
_refine_ls_number_restraints 0
_refine_ls_restrained_S_all 1.037
_refine_ls_R_factor_all 0.0689
_refine_ls_R_factor_gt 0.0470
_refine_ls_shift/su_max 0.001
_refine_ls_shift/su_mean 0.000
_refine_ls_structure_factor_coef Fsqd
_refine_ls_weighting_details 'w=1/[\s^2^(Fo^2^)+(0.0416P)^2^] where P=(Fo^2^+2Fc^2^)/3'
_refine_ls_weighting_scheme calc
_refine_ls_wR_factor_gt 0.0834
_refine_ls_wR_factor_ref 0.0893
_reflns_Friedel_coverage 0.000
_reflns_number_gt 9262
_reflns_number_total 11750
_reflns_threshold_expression 'I > 2\s(I)'
_cod_data_source_file om5b00439_si_006.cif
_cod_data_source_block ct342
_cod_depositor_comments 'Adding full bibliography for 4086097--4086102.cif.'
_cod_database_code 4086101
_shelx_space_group_comment
;
The symmetry employed for this shelxl refinement is uniquely defined
by the following loop, which should always be used as a source of
symmetry information in preference to the above space-group names.
They are only intended as comments.
;
_shelx_estimated_absorpt_t_min 0.275
_shelx_estimated_absorpt_t_max 0.812
_shelxl_version_number 2013-4

loop_
_space_group_symop_operation_xyz
'x, y, z'
'-x, y+1/2, -z+1/2'
'-x, -y, -z'
'x, -y-1/2, z-1/2'

loop_
_atom_site_label
_atom_site_type_symbol
_atom_site_fract_x
_atom_site_fract_y
_atom_site_fract_z
_atom_site_U_iso_or_equiv
_atom_site_adp_type
_atom_site_occupancy
_atom_site_site_symmetry_order
_atom_site_calc_flag
_atom_site_refinement_flags_posn
_atom_site_refinement_flags_adp
Bi1 Bi 0.17610(3) 0.21273(2) 0.91715(2) 0.02073(6) Uani 1 1 d . .
Ir1 Ir 0.01038(2) 0.15793(2) 0.75466(2) 0.01798(5) Uani 1 1 d . .
Cl1 Cl -0.20942(17) 0.19949(4) 0.69691(13) 0.0242(3) Uani 1 1 d . .
P1 P 0.23940(17) 0.12248(4) 0.85372(13) 0.0194(3) Uani 1 1 d . .
P2 P 0.04878(17) 0.19645(5) 0.65474(13) 0.0196(3) Uani 1 1 d . .
F4 F -0.0954(6) 0.10258(14) 0.9741(4) 0.0438(11) Uani 1 1 d . .
F5 F -0.1455(6) 0.04455(13) 0.8961(4) 0.0393(10) Uani 1 1 d . .
F6 F -0.3334(5) 0.08689(15) 0.8316(4) 0.0469(12) Uani 1 1 d . .
F1 F -0.4899(6) 0.09993(18) 0.4249(4) 0.0573(13) Uani 1 1 d . .
F2 F -0.3114(7) 0.06430(19) 0.4476(5) 0.0651(17) Uani 1 1 d . .
F3 F -0.4370(7) 0.04054(16) 0.4970(5) 0.0592(15) Uani 1 1 d . .
O1 O -0.1582(5) 0.11721(12) 0.6125(4) 0.0217(8) Uani 1 1 d . .
O2 O -0.0483(5) 0.12624(12) 0.8418(4) 0.0225(8) Uani 1 1 d . .
C2 C 0.4029(7) 0.19365(19) 0.9538(5) 0.0216(11) Uani 1 1 d . .
C20 C 0.1396(7) 0.26126(18) 0.8008(6) 0.0245(12) Uani 1 1 d . .
C40 C -0.1575(7) 0.10107(18) 0.7985(5) 0.0229(11) Uani 1 1 d . .
C1 C 0.4088(6) 0.15578(18) 0.9163(5) 0.0206(11) Uani 1 1 d . .
C19 C 0.0829(7) 0.25043(17) 0.6948(5) 0.0214(11) Uani 1 1 d . .
C8 C 0.3704(8) 0.11787(19) 1.0791(6) 0.0301(13) Uani 1 1 d . .
H8 H 0.4208 0.1430 1.0895 0.036 Uiso 1 1 calc R U
C7 C 0.2766(7) 0.09887(18) 0.9748(5) 0.0232(11) Uani 1 1 d . .
C24 C 0.0681(8) 0.2802(2) 0.6249(6) 0.0282(13) Uani 1 1 d . .
H24 H 0.0307 0.2728 0.5531 0.034 Uiso 1 1 calc R U
C25 C -0.1166(7) 0.19663(18) 0.5047(5) 0.0229(11) Uani 1 1 d . .
C32 C 0.3456(7) 0.20865(19) 0.7118(5) 0.0252(12) Uani 1 1 d . .
H32 H 0.3541 0.2327 0.7489 0.030 Uiso 1 1 calc R U
C3 C 0.5319(7) 0.21962(18) 1.0075(5) 0.0244(12) Uani 1 1 d . .
H3 H 0.5281 0.2454 1.0328 0.029 Uiso 1 1 calc R U
C13 C 0.2632(7) 0.07769(18) 0.7971(6) 0.0251(12) Uani 1 1 d . .
C39 C -0.2573(8) 0.0851(2) 0.6909(6) 0.0302(13) Uani 1 1 d . .
H39 H -0.3370 0.0667 0.6727 0.036 Uiso 1 1 calc R U
C6 C 0.5438(7) 0.1445(2) 0.9325(5) 0.0250(12) Uani 1 1 d . .
H6 H 0.5479 0.1188 0.9070 0.030 Uiso 1 1 calc R U
C26 C -0.2723(7) 0.19088(19) 0.4611(5) 0.0255(12) Uani 1 1 d . .
H26 H -0.2932 0.1847 0.5094 0.031 Uiso 1 1 calc R U
C9 C 0.3897(10) 0.1002(2) 1.1671(6) 0.0372(16) Uani 1 1 d . .
H9 H 0.4522 0.1133 1.2374 0.045 Uiso 1 1 calc R U
C23 C 0.1077(8) 0.3202(2) 0.6596(6) 0.0306(14) Uani 1 1 d . .
H23 H 0.0974 0.3403 0.6118 0.037 Uiso 1 1 calc R U
C41 C -0.1825(8) 0.0839(2) 0.8768(6) 0.0305(14) Uani 1 1 d . .
C21 C 0.1773(8) 0.3016(2) 0.8352(6) 0.0302(13) Uani 1 1 d . .
H21 H 0.2130 0.3093 0.9064 0.036 Uiso 1 1 calc R U
C12 C 0.2057(8) 0.06211(19) 0.9625(6) 0.0273(12) Uani 1 1 d . .
H12 H 0.1418 0.0487 0.8924 0.033 Uiso 1 1 calc R U
C34 C 0.4530(8) 0.1630(2) 0.6559(6) 0.0323(14) Uani 1 1 d . .
H34 H 0.5349 0.1558 0.6548 0.039 Uiso 1 1 calc R U
C14 C 0.3965(9) 0.0525(2) 0.8685(7) 0.0341(15) Uani 1 1 d . .
H14 H 0.4752 0.0594 0.9448 0.041 Uiso 1 1 calc R U
C37 C -0.2495(7) 0.09391(19) 0.6084(5) 0.0260(12) Uani 1 1 d . .
C30 C -0.0910(8) 0.20504(19) 0.4301(6) 0.0284(13) Uani 1 1 d . .
H30 H 0.0136 0.2088 0.4576 0.034 Uiso 1 1 calc R U
C4 C 0.6657(8) 0.2083(2) 1.0244(6) 0.0295(13) Uani 1 1 d . .
H4 H 0.7540 0.2260 1.0624 0.035 Uiso 1 1 calc R U
C22 C 0.1624(9) 0.3310(2) 0.7644(7) 0.0351(15) Uani 1 1 d . .
H22 H 0.1899 0.3585 0.7883 0.042 Uiso 1 1 calc R U
C33 C 0.4660(7) 0.1982(2) 0.7103(6) 0.0273(13) Uani 1 1 d . .
H33 H 0.5564 0.2151 0.7463 0.033 Uiso 1 1 calc R U
C18 C 0.1478(9) 0.0663(2) 0.6877(6) 0.0313(14) Uani 1 1 d . .
H18 H 0.0552 0.0824 0.6398 0.038 Uiso 1 1 calc R U
C36 C 0.2020(8) 0.1488(2) 0.6040(6) 0.0274(12) Uani 1 1 d . .
H36 H 0.1109 0.1322 0.5665 0.033 Uiso 1 1 calc R U
C38 C -0.3726(9) 0.0741(2) 0.4941(7) 0.0383(16) Uani 1 1 d . .
C27 C -0.3965(8) 0.1941(2) 0.3470(6) 0.0301(13) Uani 1 1 d . .
H27 H -0.5018 0.1905 0.3180 0.036 Uiso 1 1 calc R U
C5 C 0.6711(8) 0.1706(2) 0.9856(6) 0.0293(13) Uani 1 1 d . .
H5 H 0.7621 0.1630 0.9956 0.035 Uiso 1 1 calc R U
C29 C -0.2157(9) 0.2079(2) 0.3171(6) 0.0338(15) Uani 1 1 d . .
H29 H -0.1963 0.2136 0.2677 0.041 Uiso 1 1 calc R U
C11 C 0.2272(9) 0.0446(2) 1.0517(7) 0.0353(16) Uani 1 1 d . .
H11 H 0.1780 0.0194 1.0422 0.042 Uiso 1 1 calc R U
C10 C 0.3184(9) 0.0634(2) 1.1528(6) 0.0365(16) Uani 1 1 d . .
H10 H 0.3330 0.0511 1.2135 0.044 Uiso 1 1 calc R U
C17 C 0.1661(12) 0.0317(3) 0.6475(8) 0.048(2) Uani 1 1 d . .
H17 H 0.0868 0.0244 0.5715 0.058 Uiso 1 1 calc R U
C28 C -0.3677(9) 0.2026(2) 0.2758(6) 0.0319(14) Uani 1 1 d . .
H28 H -0.4531 0.2048 0.1981 0.038 Uiso 1 1 calc R U
C35 C 0.3211(8) 0.1382(2) 0.6031(6) 0.0334(14) Uani 1 1 d . .
H35 H 0.3131 0.1141 0.5666 0.040 Uiso 1 1 calc R U
C16 C 0.2990(13) 0.0071(3) 0.7166(10) 0.059(3) Uani 1 1 d . .
H16 H 0.3121 -0.0165 0.6884 0.071 Uiso 1 1 calc R U
C15 C 0.4114(11) 0.0180(3) 0.8272(9) 0.049(2) Uani 1 1 d . .
H15 H 0.5014 0.0012 0.8758 0.059 Uiso 1 1 calc R U
C31 C 0.2136(7) 0.18399(18) 0.6596(5) 0.0218(11) Uani 1 1 d . .
C48 C 0.0391(13) 0.0649(3) 0.3645(10) 0.063(3) Uiso 1 1 d . .
H48 H 0.0460 0.0736 0.4252 0.075 Uiso 1 1 calc R U
C44 C -0.1022(16) 0.0641(4) 0.1726(12) 0.076(3) Uiso 1 1 d . .
H44 H -0.1911 0.0710 0.0983 0.091 Uiso 1 1 calc R U
C43 C -0.0876(16) 0.0776(4) 0.2609(11) 0.074(3) Uiso 1 1 d . .
C46 C 0.1432(15) 0.0270(4) 0.2987(11) 0.072(3) Uiso 1 1 d . .
H46 H 0.2204 0.0091 0.3114 0.087 Uiso 1 1 calc R U
C45 C 0.0245(15) 0.0387(4) 0.1974(11) 0.073(3) Uiso 1 1 d . .
H45 H 0.0209 0.0304 0.1380 0.088 Uiso 1 1 calc R U
C47 C 0.1560(19) 0.0409(4) 0.3876(13) 0.087(4) Uiso 1 1 d . .
H47 H 0.2438 0.0339 0.4620 0.104 Uiso 1 1 calc R U
C42 C -0.211(2) 0.1029(6) 0.2385(16) 0.124(6) Uiso 1 1 d . .
H42A H -0.2093 0.1015 0.3014 0.186 Uiso 1 1 calc R U
H42B H -0.3131 0.0932 0.1709 0.186 Uiso 1 1 calc R U
H42C H -0.1943 0.1311 0.2279 0.186 Uiso 1 1 calc R U

loop_
_atom_site_aniso_label
_atom_site_aniso_U_11
_atom_site_aniso_U_22
_atom_site_aniso_U_33
_atom_site_aniso_U_23
_atom_site_aniso_U_13
_atom_site_aniso_U_12
Bi1 0.02023(11) 0.02496(10) 0.02164(11) -0.00196(8) 0.01562(9) -0.00038(8)
Ir1 0.01544(10) 0.02303(9) 0.01908(10) 0.00049(8) 0.01278(9) -0.00038(8)
Cl1 0.0201(6) 0.0304(7) 0.0289(7) 0.0037(5) 0.0189(6) 0.0033(5)
P1 0.0175(7) 0.0226(7) 0.0210(7) -0.0002(5) 0.0137(6) 0.0004(5)
P2 0.0178(7) 0.0248(7) 0.0211(7) 0.0007(5) 0.0148(6) -0.0011(5)
F4 0.063(3) 0.048(2) 0.041(3) -0.0084(19) 0.043(3) -0.016(2)
F5 0.053(3) 0.0318(19) 0.051(3) 0.0096(19) 0.042(3) 0.0030(19)
F6 0.039(2) 0.066(3) 0.061(3) 0.016(2) 0.043(3) 0.009(2)
F1 0.039(3) 0.074(4) 0.032(3) 0.002(2) 0.011(2) -0.005(2)
F2 0.060(3) 0.094(4) 0.056(3) -0.044(3) 0.044(3) -0.037(3)
F3 0.061(3) 0.059(3) 0.043(3) -0.008(2) 0.026(3) -0.033(3)
O1 0.020(2) 0.0245(19) 0.022(2) -0.0018(15) 0.0143(19) -0.0027(15)
O2 0.023(2) 0.026(2) 0.027(2) 0.0043(16) 0.020(2) 0.0012(16)
C2 0.012(2) 0.031(3) 0.018(3) 0.001(2) 0.009(2) 0.000(2)
C20 0.026(3) 0.022(3) 0.034(3) 0.002(2) 0.023(3) 0.003(2)
C40 0.025(3) 0.022(3) 0.029(3) 0.004(2) 0.020(3) 0.004(2)
C1 0.014(2) 0.028(3) 0.020(3) 0.003(2) 0.011(2) -0.001(2)
C19 0.017(3) 0.022(3) 0.027(3) 0.002(2) 0.014(3) 0.000(2)
C8 0.033(3) 0.025(3) 0.030(3) 0.004(2) 0.019(3) 0.003(2)
C7 0.022(3) 0.027(3) 0.026(3) 0.003(2) 0.018(3) 0.000(2)
C24 0.024(3) 0.035(3) 0.028(3) -0.002(3) 0.018(3) -0.001(2)
C25 0.023(3) 0.025(3) 0.019(3) 0.002(2) 0.013(3) -0.002(2)
C32 0.023(3) 0.029(3) 0.027(3) 0.002(2) 0.018(3) 0.000(2)
C3 0.025(3) 0.022(3) 0.025(3) -0.003(2) 0.016(3) -0.007(2)
C13 0.026(3) 0.026(3) 0.033(3) -0.005(2) 0.024(3) -0.003(2)
C39 0.027(3) 0.033(3) 0.033(4) 0.000(3) 0.020(3) -0.006(3)
C6 0.021(3) 0.031(3) 0.027(3) -0.001(2) 0.018(3) 0.000(2)
C26 0.019(3) 0.034(3) 0.020(3) 0.000(2) 0.011(3) -0.001(2)
C9 0.051(4) 0.039(4) 0.024(3) 0.004(3) 0.025(4) 0.001(3)
C23 0.026(3) 0.029(3) 0.040(4) 0.006(3) 0.023(3) 0.000(2)
C41 0.030(3) 0.036(3) 0.036(4) 0.001(3) 0.026(3) -0.001(3)
C21 0.031(3) 0.026(3) 0.036(4) 0.001(3) 0.023(3) 0.001(2)
C12 0.023(3) 0.028(3) 0.029(3) 0.005(2) 0.016(3) 0.004(2)
C34 0.030(3) 0.035(3) 0.047(4) 0.003(3) 0.031(3) 0.002(3)
C14 0.032(4) 0.029(3) 0.046(4) -0.003(3) 0.027(4) 0.003(3)
C37 0.024(3) 0.029(3) 0.024(3) -0.003(2) 0.015(3) -0.004(2)
C30 0.030(3) 0.029(3) 0.028(3) 0.004(2) 0.020(3) -0.003(2)
C4 0.019(3) 0.038(3) 0.024(3) 0.000(3) 0.011(3) -0.005(2)
C22 0.036(4) 0.027(3) 0.040(4) -0.001(3) 0.023(4) -0.003(3)
C33 0.020(3) 0.037(3) 0.033(3) 0.005(3) 0.021(3) 0.003(2)
C18 0.038(4) 0.026(3) 0.037(4) -0.009(3) 0.028(3) -0.004(3)
C36 0.024(3) 0.030(3) 0.031(3) -0.002(2) 0.019(3) -0.002(2)
C38 0.035(4) 0.043(4) 0.034(4) -0.009(3) 0.021(4) -0.017(3)
C27 0.022(3) 0.033(3) 0.024(3) 0.001(3) 0.009(3) 0.000(2)
C5 0.020(3) 0.039(3) 0.034(4) -0.002(3) 0.020(3) -0.001(2)
C29 0.039(4) 0.036(4) 0.025(3) 0.001(3) 0.020(3) -0.007(3)
C11 0.031(4) 0.033(3) 0.049(5) 0.014(3) 0.028(4) 0.005(3)
C10 0.042(4) 0.041(4) 0.037(4) 0.011(3) 0.031(4) 0.007(3)
C17 0.060(6) 0.046(4) 0.049(5) -0.020(4) 0.040(5) -0.011(4)
C28 0.030(3) 0.031(3) 0.022(3) -0.001(2) 0.012(3) -0.002(3)
C35 0.032(4) 0.041(4) 0.036(4) -0.003(3) 0.025(3) 0.003(3)
C16 0.074(7) 0.042(4) 0.083(7) -0.019(4) 0.061(7) 0.001(4)
C15 0.049(5) 0.041(4) 0.070(6) 0.002(4) 0.044(5) 0.013(4)
C31 0.023(3) 0.029(3) 0.024(3) 0.002(2) 0.020(3) -0.003(2)

loop_
_atom_type_symbol
_atom_type_description
_atom_type_scat_dispersion_real
_atom_type_scat_dispersion_imag
_atom_type_scat_source
C C 0.0033 0.0016 'International Tables Vol C Tables 4.2.6.8 and 6.1.1.4'
H H 0.0000 0.0000 'International Tables Vol C Tables 4.2.6.8 and 6.1.1.4'
Bi Bi -4.1077 10.2566 'International Tables Vol C Tables 4.2.6.8 and 6.1.1.4'
Cl Cl 0.1484 0.1585 'International Tables Vol C Tables 4.2.6.8 and 6.1.1.4'
F F 0.0171 0.0103 'International Tables Vol C Tables 4.2.6.8 and 6.1.1.4'
Ir Ir -1.4442 7.9887 'International Tables Vol C Tables 4.2.6.8 and 6.1.1.4'
O O 0.0106 0.0060 'International Tables Vol C Tables 4.2.6.8 and 6.1.1.4'
P P 0.1023 0.0942 'International Tables Vol C Tables 4.2.6.8 and 6.1.1.4'

loop_
_geom_angle_atom_site_label_1
_geom_angle_atom_site_label_2
_geom_angle_atom_site_label_3
_geom_angle
C20 Bi1 C2 89.4(2)
C20 Bi1 Ir1 92.71(17)
C2 Bi1 Ir1 91.31(15)
O2 Ir1 O1 86.82(16)
O2 Ir1 P2 173.31(12)
O1 Ir1 P2 92.95(11)
O2 Ir1 P1 88.88(12)
O1 Ir1 P1 103.10(11)
P2 Ir1 P1 97.68(5)
O2 Ir1 Cl1 82.10(11)
O1 Ir1 Cl1 88.33(11)
P2 Ir1 Cl1 91.20(5)
P1 Ir1 Cl1 165.06(5)
O2 Ir1 Bi1 91.20(12)
O1 Ir1 Bi1 171.57(11)
P2 Ir1 Bi1 88.06(4)
P1 Ir1 Bi1 85.04(4)
Cl1 Ir1 Bi1 83.28(4)
C1 P1 C13 108.8(3)
C1 P1 C7 103.3(3)
C13 P1 C7 99.2(3)
C1 P1 Ir1 111.89(19)
C13 P1 Ir1 122.0(2)
C7 P1 Ir1 109.30(19)
C25 P2 C19 104.6(3)
C25 P2 C31 101.4(3)
C19 P2 C31 102.8(3)
C25 P2 Ir1 114.59(19)
C19 P2 Ir1 113.01(19)
C31 P2 Ir1 118.62(19)
C37 O1 Ir1 123.8(4)
C40 O2 Ir1 124.5(4)
C1 C2 C3 119.5(5)
C1 C2 Bi1 118.9(4)
C3 C2 Bi1 121.5(4)
C21 C20 C19 119.9(6)
C21 C20 Bi1 120.4(5)
C19 C20 Bi1 119.7(4)
O2 C40 C39 130.0(6)
O2 C40 C41 115.0(5)
C39 C40 C41 115.0(5)
C2 C1 C6 119.8(5)
C2 C1 P1 116.7(4)
C6 C1 P1 123.5(5)
C24 C19 C20 119.7(5)
C24 C19 P2 120.7(5)
C20 C19 P2 119.3(4)
C9 C8 C7 120.2(6)
C9 C8 H8 119.9
C7 C8 H8 119.9
C12 C7 C8 118.5(6)
C12 C7 P1 119.7(5)
C8 C7 P1 121.7(5)
C23 C24 C19 120.5(6)
C23 C24 H24 119.8
C19 C24 H24 119.8
C30 C25 C26 118.0(6)
C30 C25 P2 120.3(5)
C26 C25 P2 121.6(4)
C31 C32 C33 120.3(6)
C31 C32 H32 119.9
C33 C32 H32 119.9
C4 C3 C2 120.7(6)
C4 C3 H3 119.6
C2 C3 H3 119.6
C18 C13 C14 119.2(6)
C18 C13 P1 121.2(5)
C14 C13 P1 119.4(5)
C37 C39 C40 125.3(6)
C37 C39 H39 117.4
C40 C39 H39 117.4
C5 C6 C1 120.3(6)
C5 C6 H6 119.8
C1 C6 H6 119.8
C27 C26 C25 120.2(6)
C27 C26 H26 119.9
C25 C26 H26 119.9
C10 C9 C8 120.1(7)
C10 C9 H9 119.9
C8 C9 H9 119.9
C24 C23 C22 119.9(6)
C24 C23 H23 120.1
C22 C23 H23 120.1
F4 C41 F5 107.4(6)
F4 C41 F6 108.0(5)
F5 C41 F6 106.9(5)
F4 C41 C40 112.5(5)
F5 C41 C40 110.6(5)
F6 C41 C40 111.1(6)
C20 C21 C22 119.7(6)
C20 C21 H21 120.1
C22 C21 H21 120.1
C11 C12 C7 120.6(7)
C11 C12 H12 119.7
C7 C12 H12 119.7
C35 C34 C33 120.4(6)
C35 C34 H34 119.8
C33 C34 H34 119.8
C15 C14 C13 119.6(8)
C15 C14 H14 120.2
C13 C14 H14 120.2
O1 C37 C39 128.6(6)
O1 C37 C38 113.7(5)
C39 C37 C38 117.6(6)
C29 C30 C25 121.0(6)
C29 C30 H30 119.5
C25 C30 H30 119.5
C3 C4 C5 119.9(6)
C3 C4 H4 120.0
C5 C4 H4 120.0
C21 C22 C23 120.3(6)
C21 C22 H22 119.8
C23 C22 H22 119.8
C34 C33 C32 119.7(6)
C34 C33 H33 120.1
C32 C33 H33 120.1
C13 C18 C17 120.2(7)
C13 C18 H18 119.9
C17 C18 H18 119.9
C35 C36 C31 120.8(6)
C35 C36 H36 119.6
C31 C36 H36 119.6
F2 C38 F1 106.5(7)
F2 C38 F3 107.3(7)
F1 C38 F3 107.0(6)
F2 C38 C37 111.5(6)
F1 C38 C37 110.5(6)
F3 C38 C37 113.7(6)
C26 C27 C28 120.5(6)
C26 C27 H27 119.8
C28 C27 H27 119.8
C6 C5 C4 119.8(6)
C6 C5 H5 120.1
C4 C5 H5 120.1
C30 C29 C28 120.3(6)
C30 C29 H29 119.8
C28 C29 H29 119.8
C10 C11 C12 120.5(7)
C10 C11 H11 119.7
C12 C11 H11 119.7
C11 C10 C9 120.1(6)
C11 C10 H10 120.0
C9 C10 H10 120.0
C16 C17 C18 121.0(8)
C16 C17 H17 119.5
C18 C17 H17 119.5
C29 C28 C27 120.0(6)
C29 C28 H28 120.0
C27 C28 H28 120.0
C36 C35 C34 119.7(6)
C36 C35 H35 120.2
C34 C35 H35 120.2
C17 C16 C15 118.3(7)
C17 C16 H16 120.9
C15 C16 H16 120.9
C14 C15 C16 121.7(8)
C14 C15 H15 119.2
C16 C15 H15 119.2
C32 C31 C36 119.1(5)
C32 C31 P2 122.7(5)
C36 C31 P2 118.1(4)
C47 C48 C43 124.7(12)
C47 C48 H48 117.6
C43 C48 H48 117.6
C43 C44 C45 117.1(13)
C43 C44 H44 121.5
C45 C44 H44 121.5
C48 C43 C44 118.2(12)
C48 C43 C42 123.7(13)
C44 C43 C42 118.0(14)
C45 C46 C47 119.9(13)
C45 C46 H46 120.1
C47 C46 H46 120.1
C46 C45 C44 122.2(13)
C46 C45 H45 118.9
C44 C45 H45 118.9
C48 C47 C46 117.7(14)
C48 C47 H47 121.1
C46 C47 H47 121.1
C43 C42 H42A 109.5
C43 C42 H42B 109.5
H42A C42 H42B 109.5
C43 C42 H42C 109.5
H42A C42 H42C 109.5
H42B C42 H42C 109.5

loop_
_geom_bond_atom_site_label_1
_geom_bond_atom_site_label_2
_geom_bond_distance
Bi1 C20 2.258(6)
Bi1 C2 2.280(5)
Bi1 Ir1 2.6625(3)
Ir1 O2 2.132(4)
Ir1 O1 2.211(4)
Ir1 P2 2.2631(14)
Ir1 P1 2.2663(15)
Ir1 Cl1 2.4052(14)
P1 C1 1.821(6)
P1 C13 1.826(6)
P1 C7 1.840(6)
P2 C25 1.830(6)
P2 C19 1.837(6)
P2 C31 1.829(6)
F4 C41 1.322(8)
F5 C41 1.329(8)
F6 C41 1.337(8)
F1 C38 1.330(10)
F2 C38 1.321(9)
F3 C38 1.331(8)
O1 C37 1.238(7)
O2 C40 1.246(7)
C2 C1 1.396(8)
C2 C3 1.390(8)
C20 C21 1.391(9)
C20 C19 1.397(9)
C40 C39 1.396(9)
C40 C41 1.534(8)
C1 C6 1.398(7)
C19 C24 1.398(8)
C8 C9 1.385(9)
C8 C7 1.401(9)
C8 H8 0.9500
C7 C12 1.385(9)
C24 C23 1.383(9)
C24 H24 0.9500
C25 C30 1.403(8)
C25 C26 1.402(8)
C32 C31 1.387(8)
C32 C33 1.396(8)
C32 H32 0.9500
C3 C4 1.381(9)
C3 H3 0.9500
C13 C18 1.377(10)
C13 C14 1.412(9)
C39 C37 1.387(9)
C39 H39 0.9500
C6 C5 1.381(9)
C6 H6 0.9500
C26 C27 1.393(9)
C26 H26 0.9500
C9 C10 1.381(11)
C9 H9 0.9500
C23 C22 1.386(10)
C23 H23 0.9500
C21 C22 1.401(10)
C21 H21 0.9500
C12 C11 1.386(9)
C12 H12 0.9500
C34 C35 1.388(10)
C34 C33 1.390(10)
C34 H34 0.9500
C14 C15 1.368(10)
C14 H14 0.9500
C37 C38 1.535(10)
C30 C29 1.382(10)
C30 H30 0.9500
C4 C5 1.399(10)
C4 H4 0.9500
C22 H22 0.9500
C33 H33 0.9500
C18 C17 1.379(10)
C18 H18 0.9500
C36 C35 1.376(9)
C36 C31 1.404(9)
C36 H36 0.9500
C27 C28 1.378(10)
C27 H27 0.9500
C5 H5 0.9500
C29 C28 1.373(10)
C29 H29 0.9500
C11 C10 1.362(11)
C11 H11 0.9500
C10 H10 0.9500
C17 C16 1.393(14)
C17 H17 0.9500
C28 H28 0.9500
C35 H35 0.9500
C16 C15 1.383(14)
C16 H16 0.9500
C15 H15 0.9500
C48 C47 1.353(17)
C48 C43 1.360(17)
C48 H48 0.9500
C44 C43 1.365(17)
C44 C45 1.455(17)
C44 H44 0.9500
C43 C42 1.44(2)
C46 C45 1.309(17)
C46 C47 1.389(18)
C46 H46 0.9500
C45 H45 0.9500
C47 H47 0.9500
C42 H42A 0.9800
C42 H42B 0.9800
C42 H42C 0.9800

loop_
_geom_torsion_atom_site_label_1
_geom_torsion_atom_site_label_2
_geom_torsion_atom_site_label_3
_geom_torsion_atom_site_label_4
_geom_torsion
Ir1 O2 C40 C39 5.4(9)
Ir1 O2 C40 C41 -177.0(4)
C3 C2 C1 C6 -0.4(9)
Bi1 C2 C1 C6 176.5(4)
C3 C2 C1 P1 176.7(5)
Bi1 C2 C1 P1 -6.4(6)
C13 P1 C1 C2 173.5(5)
C7 P1 C1 C2 -81.7(5)
Ir1 P1 C1 C2 35.8(5)
C13 P1 C1 C6 -9.5(6)
C7 P1 C1 C6 95.3(5)
Ir1 P1 C1 C6 -147.3(5)
C21 C20 C19 C24 1.6(9)
Bi1 C20 C19 C24 -176.7(4)
C21 C20 C19 P2 175.1(5)
Bi1 C20 C19 P2 -3.1(6)
C25 P2 C19 C24 -38.0(5)
C31 P2 C19 C24 67.7(5)
Ir1 P2 C19 C24 -163.3(4)
C25 P2 C19 C20 148.6(5)
C31 P2 C19 C20 -105.8(5)
Ir1 P2 C19 C20 23.3(5)
C9 C8 C7 C12 -0.6(10)
C9 C8 C7 P1 176.9(5)
C1 P1 C7 C12 -157.5(5)
C13 P1 C7 C12 -45.5(5)
Ir1 P1 C7 C12 83.2(5)
C1 P1 C7 C8 25.1(6)
C13 P1 C7 C8 137.1(5)
Ir1 P1 C7 C8 -94.2(5)
C20 C19 C24 C23 -0.7(9)
P2 C19 C24 C23 -174.1(5)
C19 P2 C25 C30 80.4(5)
C31 P2 C25 C30 -26.2(6)
Ir1 P2 C25 C30 -155.3(4)
C19 P2 C25 C26 -95.7(5)
C31 P2 C25 C26 157.6(5)
Ir1 P2 C25 C26 28.6(6)
C1 C2 C3 C4 -0.2(9)
Bi1 C2 C3 C4 -177.0(5)
C1 P1 C13 C18 -125.9(5)
C7 P1 C13 C18 126.5(5)
Ir1 P1 C13 C18 6.7(6)
C1 P1 C13 C14 59.1(6)
C7 P1 C13 C14 -48.5(5)
Ir1 P1 C13 C14 -168.2(4)
O2 C40 C39 C37 2.3(12)
C41 C40 C39 C37 -175.3(6)
C2 C1 C6 C5 0.1(9)
P1 C1 C6 C5 -176.8(5)
C30 C25 C26 C27 -0.9(9)
P2 C25 C26 C27 175.3(5)
C7 C8 C9 C10 0.9(11)
C19 C24 C23 C22 0.0(10)
O2 C40 C41 F4 7.9(8)
C39 C40 C41 F4 -174.2(6)
O2 C40 C41 F5 -112.3(6)
C39 C40 C41 F5 65.6(7)
O2 C40 C41 F6 129.1(6)
C39 C40 C41 F6 -52.9(8)
C19 C20 C21 C22 -1.8(10)
Bi1 C20 C21 C22 176.4(5)
C8 C7 C12 C11 0.1(9)
P1 C7 C12 C11 -177.4(5)
C18 C13 C14 C15 2.3(10)
P1 C13 C14 C15 177.4(6)
Ir1 O1 C37 C39 -6.7(10)
Ir1 O1 C37 C38 170.5(4)
C40 C39 C37 O1 -1.3(12)
C40 C39 C37 C38 -178.5(7)
C26 C25 C30 C29 0.5(9)
P2 C25 C30 C29 -175.7(5)
C2 C3 C4 C5 1.2(10)
C20 C21 C22 C23 1.1(10)
C24 C23 C22 C21 -0.2(11)
C35 C34 C33 C32 0.1(10)
C31 C32 C33 C34 0.1(10)
C14 C13 C18 C17 -3.1(10)
P1 C13 C18 C17 -178.0(6)
O1 C37 C38 F2 38.7(9)
C39 C37 C38 F2 -143.7(7)
O1 C37 C38 F1 -79.5(7)
C39 C37 C38 F1 98.1(7)
O1 C37 C38 F3 160.2(6)
C39 C37 C38 F3 -22.3(10)
C25 C26 C27 C28 0.6(10)
C1 C6 C5 C4 0.8(10)
C3 C4 C5 C6 -1.4(10)
C25 C30 C29 C28 0.1(10)
C7 C12 C11 C10 0.0(10)
C12 C11 C10 C9 0.3(11)
C8 C9 C10 C11 -0.8(12)
C13 C18 C17 C16 1.4(12)
C30 C29 C28 C27 -0.4(11)
C26 C27 C28 C29 0.0(10)
C31 C36 C35 C34 -1.3(11)
C33 C34 C35 C36 0.6(11)
C18 C17 C16 C15 0.9(14)
C13 C14 C15 C16 0.0(12)
C17 C16 C15 C14 -1.7(14)
C33 C32 C31 C36 -0.9(9)
C33 C32 C31 P2 -178.2(5)
C35 C36 C31 C32 1.5(10)
C35 C36 C31 P2 179.0(5)
C25 P2 C31 C32 123.3(5)
C19 P2 C31 C32 15.2(6)
Ir1 P2 C31 C32 -110.3(5)
C25 P2 C31 C36 -54.1(5)
C19 P2 C31 C36 -162.2(5)
Ir1 P2 C31 C36 72.3(5)
C47 C48 C43 C44 3(2)
C47 C48 C43 C42 179.5(15)
C45 C44 C43 C48 -3.2(18)
C45 C44 C43 C42 179.7(13)
C47 C46 C45 C44 -4(2)
C43 C44 C45 C46 4.1(19)
C43 C48 C47 C46 -2(2)
C45 C46 C47 C48 3(2)
